data_4074431
loop_
_publ_author_name
'Mercs, Laszlo'
'Labat, Ga\"el'
'Neels, Antonia'
'Ehlers, Andreas'
'Albrecht, Martin'

_publ_section_title
;
 Piano-Stool Iron(II) Complexes as Probes for the Bonding ofN-Heterocyclic
 Carbenes:&#x00A0; Indications for \p-Acceptor Ability
;
_journal_issue 23
_journal_name_full Organometallics
_journal_page_first 5648
_journal_paper_doi 10.1021/om060637c
_journal_volume 25
_journal_year 2006
_chemical_formula_sum 'C16 H16 Fe I N3 O'
_chemical_formula_weight 449.07
_chemical_name_systematic
; 
 ? 
;
_space_group_IT_number 33
_symmetry_cell_setting orthorhombic
_symmetry_space_group_name_Hall 'P 2c -2n'
_symmetry_space_group_name_H-M 'P n a 21'
_atom_sites_solution_hydrogens geom
_atom_sites_solution_primary direct
_atom_sites_solution_secondary difmap
_audit_creation_method SHELXL-97
_cell_angle_alpha 90.00
_cell_angle_beta 90.00
_cell_angle_gamma 90.00
_cell_formula_units_Z 8
_cell_length_a 14.607(3)
_cell_length_b 17.019(5)
_cell_length_c 13.356(3)
_cell_measurement_reflns_used 7846
_cell_measurement_temperature 173(2)
_cell_measurement_theta_max 25.61
_cell_measurement_theta_min 1.94
_cell_volume 3320.3(14)
_computing_cell_refinement 'STOE X-AREA'
_computing_data_collection 'STOE X-AREA'
_computing_data_reduction 'STOE X-RED'
_computing_structure_refinement 'SHELXL-97 (Sheldrick, 1997)'
_computing_structure_solution 'SHELXS-97 (Sheldrick, 1990)'
_diffrn_ambient_temperature 173(2)
_diffrn_detector_area_resol_mean 6.67
_diffrn_measured_fraction_theta_full 0.958
_diffrn_measured_fraction_theta_max 0.958
_diffrn_measurement_device_type 'STOE IPDS 2'
_diffrn_measurement_method 'rotation method'
_diffrn_radiation_monochromator graphite
_diffrn_radiation_source 'fine-focus sealed tube'
_diffrn_radiation_type MoK\a
_diffrn_radiation_wavelength 0.71073
_diffrn_reflns_av_R_equivalents 0.0609
_diffrn_reflns_av_sigmaI/netI 0.0751
_diffrn_reflns_limit_h_max 16
_diffrn_reflns_limit_h_min -17
_diffrn_reflns_limit_k_max 12
_diffrn_reflns_limit_k_min -20
_diffrn_reflns_limit_l_max 15
_diffrn_reflns_limit_l_min -15
_diffrn_reflns_number 11108
_diffrn_reflns_theta_full 25.00
_diffrn_reflns_theta_max 25.00
_diffrn_reflns_theta_min 1.94
_exptl_absorpt_coefficient_mu 2.772
_exptl_absorpt_correction_T_max 0.500
_exptl_absorpt_correction_T_min 0.402
_exptl_absorpt_correction_type multi-scan
_exptl_absorpt_process_details 'MULABS, (PLATON03, Speck, 2003)'
_exptl_crystal_colour yellow
_exptl_crystal_density_diffrn 1.797
_exptl_crystal_density_method 'not measured'
_exptl_crystal_description block
_exptl_crystal_F_000 1760
_exptl_crystal_size_max 0.45
_exptl_crystal_size_mid 0.40
_exptl_crystal_size_min 0.35
_refine_diff_density_max 0.668
_refine_diff_density_min -1.261
_refine_diff_density_rms 0.126
_refine_ls_abs_structure_details 'Flack H D (1983), Acta Cryst. A39, 876-881'
_refine_ls_abs_structure_Flack 0.01(4)
_refine_ls_extinction_method none
_refine_ls_goodness_of_fit_ref 0.927
_refine_ls_hydrogen_treatment constr
_refine_ls_matrix_type full
_refine_ls_number_parameters 399
_refine_ls_number_reflns 5268
_refine_ls_number_restraints 1
_refine_ls_restrained_S_all 0.927
_refine_ls_R_factor_all 0.0633
_refine_ls_R_factor_gt 0.0455
_refine_ls_shift/su_max 0.000
_refine_ls_shift/su_mean 0.000
_refine_ls_structure_factor_coef Fsqd
_refine_ls_weighting_details 'calc w=1/[\s^2^(Fo^2^)+(0.0593P)^2^] where P=(Fo^2^+2Fc^2^)/3'
_refine_ls_weighting_scheme calc
_refine_ls_wR_factor_gt 0.1026
_refine_ls_wR_factor_ref 0.1073
_reflns_number_gt 4025
_reflns_number_total 5268
_reflns_threshold_expression >2sigma(I)
_cod_data_source_file om060637csi20060831_125154.cif
_cod_data_source_block compound8a
_cod_database_code 4074431

loop_
_symmetry_equiv_pos_as_xyz
'x, y, z'
'-x, -y, z+1/2'
'-x+1/2, y+1/2, z+1/2'
'x+1/2, -y+1/2, z'

loop_
_atom_site_label
_atom_site_type_symbol
_atom_site_fract_x
_atom_site_fract_y
_atom_site_fract_z
_atom_site_U_iso_or_equiv
_atom_site_adp_type
_atom_site_occupancy
_atom_site_symmetry_multiplicity
_atom_site_calc_flag
_atom_site_refinement_flags
C1 C -0.6864(7) -1.0176(7) 0.6681(7) 0.039(3) Uani 1 1 d .
C2 C -0.5275(6) -0.9023(9) 0.7841(9) 0.055(3) Uani 1 1 d .
H2A H -0.5183 -0.8492 0.7645 0.066 Uiso 1 1 calc R
C3 C -0.5142(7) -0.9667(9) 0.7261(9) 0.054(3) Uani 1 1 d .
H3A H -0.4941 -0.9662 0.6585 0.065 Uiso 1 1 calc R
C4 C -0.5352(7) -1.0348(8) 0.7824(8) 0.051(3) Uani 1 1 d .
H4A H -0.5322 -1.0875 0.7593 0.061 Uiso 1 1 calc R
C5 C -0.5609(7) -1.0104(8) 0.8779(7) 0.045(3) Uani 1 1 d .
H5A H -0.5776 -1.0438 0.9318 0.054 Uiso 1 1 calc R
C6 C -0.5580(7) -0.9292(9) 0.8808(8) 0.053(3) Uani 1 1 d .
H6A H -0.5732 -0.8970 0.9364 0.063 Uiso 1 1 calc R
C7 C -0.7553(6) -0.9976(6) 0.8498(6) 0.029(2) Uani 1 1 d .
C8 C -0.8711(6) -1.0582(6) 0.9275(7) 0.038(2) Uani 1 1 d .
H8A H -0.9090 -1.0993 0.9520 0.046 Uiso 1 1 calc R
C9 C -0.8833(6) -0.9827(6) 0.9409(7) 0.038(2) Uani 1 1 d .
H9A H -0.9321 -0.9586 0.9765 0.045 Uiso 1 1 calc R
C10 C -0.7927(7) -0.8615(7) 0.8955(6) 0.039(3) Uani 1 1 d .
H10A H -0.7376 -0.8519 0.9368 0.046 Uiso 1 1 calc R
H10B H -0.8448 -0.8339 0.9273 0.046 Uiso 1 1 calc R
C11 C -0.7773(6) -0.8278(7) 0.7911(6) 0.034(2) Uani 1 1 d .
C12 C -0.8213(7) -0.7638(8) 0.7598(8) 0.047(3) Uani 1 1 d .
H12A H -0.8648 -0.7391 0.8023 0.056 Uiso 1 1 calc R
C13 C -0.8041(8) -0.7328(8) 0.6649(9) 0.055(3) Uani 1 1 d .
H13A H -0.8362 -0.6883 0.6403 0.066 Uiso 1 1 calc R
C14 C -0.7388(9) -0.7697(8) 0.6092(8) 0.056(3) Uani 1 1 d .
H14A H -0.7226 -0.7490 0.5455 0.067 Uiso 1 1 calc R
C15 C -0.6973(8) -0.8346(8) 0.6427(7) 0.046(3) Uani 1 1 d .
H15A H -0.6525 -0.8584 0.6011 0.055 Uiso 1 1 calc R
C16 C -0.7554(7) -1.1419(8) 0.8440(7) 0.042(3) Uani 1 1 d .
H16A H -0.8004 -1.1829 0.8593 0.064 Uiso 1 1 calc R
H16B H -0.6993 -1.1514 0.8823 0.064 Uiso 1 1 calc R
H16C H -0.7414 -1.1427 0.7723 0.064 Uiso 1 1 calc R
C17 C -0.7306(7) -1.0061(7) 0.1683(7) 0.038(3) Uani 1 1 d .
C18 C -0.7235(10) -0.9121(11) 0.3868(7) 0.074(5) Uani 1 1 d .
H18A H -0.6869 -0.8660 0.3852 0.089 Uiso 1 1 calc R
C19 C -0.6942(8) -0.9890(12) 0.3702(8) 0.064(4) Uani 1 1 d .
H19A H -0.6337 -1.0039 0.3522 0.077 Uiso 1 1 calc R
C20 C -0.7674(8) -1.0404(8) 0.3843(6) 0.047(3) Uani 1 1 d .
H20A H -0.7657 -1.0961 0.3800 0.056 Uiso 1 1 calc R
C21 C -0.8440(8) -0.9938(10) 0.4059(7) 0.055(4) Uani 1 1 d .
H21A H -0.9039 -1.0133 0.4181 0.066 Uiso 1 1 calc R
C22 C -0.8198(8) -0.9166(10) 0.4069(6) 0.057(4) Uani 1 1 d .
H22A H -0.8595 -0.8734 0.4187 0.069 Uiso 1 1 calc R
C23 C -0.7980(6) -0.8625(6) 0.1944(6) 0.031(2) Uani 1 1 d .
C24 C -0.7688(8) -0.7493(8) 0.1110(7) 0.046(3) Uani 1 1 d .
H24A H -0.7367 -0.7079 0.0787 0.056 Uiso 1 1 calc R
C25 C -0.8609(8) -0.7569(7) 0.1211(7) 0.041(3) Uani 1 1 d .
H25A H -0.9062 -0.7212 0.0981 0.050 Uiso 1 1 calc R
C26 C -0.9655(6) -0.8546(8) 0.2025(6) 0.041(3) Uani 1 1 d .
H26A H -1.0134 -0.8252 0.1659 0.049 Uiso 1 1 calc R
H26B H -0.9733 -0.8434 0.2748 0.049 Uiso 1 1 calc R
C27 C -0.9797(6) -0.9398(7) 0.1857(6) 0.030(2) Uani 1 1 d .
C28 C -1.0624(7) -0.9671(8) 0.1497(6) 0.040(3) Uani 1 1 d .
H28A H -1.1095 -0.9310 0.1327 0.048 Uiso 1 1 calc R
C29 C -1.0762(9) -1.0437(10) 0.1390(7) 0.058(4) Uani 1 1 d .
H29A H -1.1337 -1.0614 0.1144 0.070 Uiso 1 1 calc R
C30 C -1.0103(8) -1.0984(8) 0.1622(7) 0.048(3) Uani 1 1 d .
H30A H -1.0211 -1.1533 0.1572 0.058 Uiso 1 1 calc R
C31 C -0.9304(7) -1.0694(8) 0.1922(7) 0.047(3) Uani 1 1 d .
H31A H -0.8823 -1.1058 0.2041 0.056 Uiso 1 1 calc R
C32 C -0.6346(7) -0.8278(8) 0.1688(7) 0.048(3) Uani 1 1 d .
H32A H -0.6133 -0.8035 0.2311 0.072 Uiso 1 1 calc R
H32B H -0.6029 -0.8038 0.1118 0.072 Uiso 1 1 calc R
H32C H -0.6215 -0.8842 0.1704 0.072 Uiso 1 1 calc R
Fe1 Fe -0.65055(8) -0.96590(9) 0.77103(9) 0.0313(3) Uani 1 1 d .
Fe2 Fe -0.79247(8) -0.96153(10) 0.26413(9) 0.0331(3) Uani 1 1 d .
I1 I -0.55641(4) -0.70591(4) 0.93096(4) 0.04586(17) Uani 1 1 d .
I2 I -0.50178(5) -0.77042(4) 0.44764(5) 0.04392(16) Uani 1 1 d .
N1 N -0.7151(5) -0.8685(6) 0.7329(5) 0.035(2) Uani 1 1 d .
N2 N -0.8115(5) -0.9446(6) 0.8933(5) 0.037(2) Uani 1 1 d .
N3 N -0.7923(5) -1.0666(6) 0.8705(5) 0.037(2) Uani 1 1 d .
N4 N -0.9115(5) -0.9910(6) 0.2074(5) 0.033(2) Uani 1 1 d .
N5 N -0.8756(5) -0.8258(6) 0.1706(5) 0.037(2) Uani 1 1 d .
N6 N -0.7308(6) -0.8160(6) 0.1587(5) 0.039(2) Uani 1 1 d .
O1 O -0.7052(6) -1.0581(5) 0.6008(5) 0.054(2) Uani 1 1 d .
O2 O -0.6901(5) -1.0340(5) 0.1050(5) 0.0471(19) Uani 1 1 d .

loop_
_atom_site_aniso_label
_atom_site_aniso_U_11
_atom_site_aniso_U_22
_atom_site_aniso_U_33
_atom_site_aniso_U_23
_atom_site_aniso_U_13
_atom_site_aniso_U_12
C1 0.036(6) 0.049(8) 0.031(5) 0.003(5) 0.010(4) -0.006(5)
C2 0.019(5) 0.069(10) 0.077(8) 0.006(7) -0.004(5) -0.016(5)
C3 0.029(6) 0.072(11) 0.060(7) 0.009(6) 0.006(5) 0.001(6)
C4 0.032(5) 0.051(9) 0.068(7) -0.026(6) -0.008(5) 0.010(5)
C5 0.031(5) 0.061(10) 0.044(5) -0.003(5) -0.011(4) 0.006(6)
C6 0.028(6) 0.077(11) 0.053(6) -0.016(6) -0.012(5) 0.000(6)
C7 0.033(5) 0.028(7) 0.027(4) 0.005(4) -0.001(4) 0.011(4)
C8 0.032(5) 0.049(7) 0.033(4) 0.002(5) 0.002(4) -0.010(4)
C9 0.029(4) 0.047(7) 0.037(4) 0.006(5) 0.012(4) 0.000(4)
C10 0.028(5) 0.051(8) 0.037(5) -0.010(4) 0.006(4) 0.005(5)
C11 0.027(5) 0.035(7) 0.039(5) -0.001(4) -0.012(4) -0.009(5)
C12 0.032(6) 0.045(8) 0.064(6) -0.007(6) -0.005(5) 0.003(5)
C13 0.050(7) 0.046(9) 0.068(7) 0.012(6) -0.002(6) 0.008(7)
C14 0.074(9) 0.048(10) 0.046(6) 0.022(6) -0.011(6) 0.001(7)
C15 0.051(7) 0.051(8) 0.035(5) 0.009(5) 0.005(4) -0.006(6)
C16 0.044(6) 0.040(8) 0.044(5) 0.000(5) 0.007(4) -0.003(5)
C17 0.019(5) 0.051(9) 0.045(6) 0.001(5) -0.010(4) 0.000(5)
C18 0.088(10) 0.113(16) 0.022(5) 0.005(6) -0.012(5) -0.059(10)
C19 0.029(6) 0.121(16) 0.042(6) 0.011(7) 0.001(5) 0.004(8)
C20 0.067(8) 0.043(8) 0.031(5) 0.011(5) -0.004(5) 0.014(6)
C21 0.040(6) 0.097(12) 0.029(5) 0.012(5) 0.002(4) -0.015(7)
C22 0.055(7) 0.091(12) 0.025(5) 0.003(5) 0.002(4) 0.011(7)
C23 0.032(5) 0.040(7) 0.020(4) -0.004(4) 0.001(4) -0.007(5)
C24 0.057(7) 0.048(8) 0.034(5) -0.005(5) 0.003(5) -0.021(6)
C25 0.053(7) 0.037(7) 0.035(5) -0.004(4) 0.002(5) 0.011(6)
C26 0.031(5) 0.056(9) 0.036(5) -0.009(5) 0.003(4) 0.005(5)
C27 0.031(5) 0.039(7) 0.018(4) -0.002(4) 0.007(3) 0.003(4)
C28 0.031(6) 0.056(9) 0.032(5) 0.000(5) -0.002(4) -0.002(6)
C29 0.054(8) 0.094(13) 0.027(5) 0.012(6) -0.005(5) -0.014(8)
C30 0.055(8) 0.051(9) 0.039(5) 0.005(5) -0.003(5) -0.024(7)
C31 0.039(6) 0.064(10) 0.036(5) -0.001(5) 0.013(4) -0.014(6)
C32 0.036(6) 0.067(9) 0.042(5) 0.010(5) -0.001(4) -0.004(6)
Fe1 0.0245(6) 0.0394(9) 0.0300(6) -0.0012(6) 0.0021(5) 0.0022(6)
Fe2 0.0260(6) 0.0472(10) 0.0261(6) 0.0042(6) 0.0012(5) -0.0001(7)
I1 0.0423(3) 0.0474(4) 0.0479(3) 0.0032(4) 0.0028(3) -0.0036(3)
I2 0.0416(3) 0.0431(4) 0.0470(3) -0.0020(3) 0.0020(3) 0.0021(3)
N1 0.025(4) 0.043(6) 0.036(4) -0.001(4) 0.005(3) 0.005(4)
N2 0.034(5) 0.044(7) 0.033(4) -0.007(3) -0.002(3) -0.002(4)
N3 0.036(4) 0.051(7) 0.025(3) -0.001(4) 0.003(3) -0.001(4)
N4 0.038(4) 0.034(7) 0.026(3) -0.003(3) 0.009(3) 0.004(4)
N5 0.034(5) 0.043(6) 0.033(4) -0.004(4) 0.000(3) 0.003(4)
N6 0.036(5) 0.048(7) 0.035(4) -0.008(4) -0.001(3) -0.004(5)
O1 0.069(5) 0.055(6) 0.037(4) 0.001(4) -0.001(3) 0.002(5)
O2 0.044(4) 0.056(6) 0.041(4) -0.008(4) 0.006(3) 0.010(4)

loop_
_atom_type_symbol
_atom_type_description
_atom_type_scat_dispersion_real
_atom_type_scat_dispersion_imag
_atom_type_scat_source
C C 0.0033 0.0016 'International Tables Vol C Tables 4.2.6.8 and 6.1.1.4'
H H 0.0000 0.0000 'International Tables Vol C Tables 4.2.6.8 and 6.1.1.4'
Fe Fe 0.3463 0.8444 'International Tables Vol C Tables 4.2.6.8 and 6.1.1.4'
I I -0.4742 1.8119 'International Tables Vol C Tables 4.2.6.8 and 6.1.1.4'
N N 0.0061 0.0033 'International Tables Vol C Tables 4.2.6.8 and 6.1.1.4'
O O 0.0106 0.0060 'International Tables Vol C Tables 4.2.6.8 and 6.1.1.4'

loop_
_geom_angle_atom_site_label_1
_geom_angle_atom_site_label_2
_geom_angle_atom_site_label_3
_geom_angle
O1 C1 Fe1 173.7(11)
C3 C2 C6 107.4(13)
C3 C2 Fe1 70.1(7)
C6 C2 Fe1 69.4(6)
C3 C2 H2A 126.3
C6 C2 H2A 126.3
Fe1 C2 H2A 125.9
C2 C3 C4 109.1(11)
C2 C3 Fe1 72.1(6)
C4 C3 Fe1 69.2(6)
C2 C3 H3A 125.5
C4 C3 H3A 125.5
Fe1 C3 H3A 124.8
C5 C4 C3 107.5(12)
C5 C4 Fe1 71.2(6)
C3 C4 Fe1 70.8(7)
C5 C4 H4A 126.2
C3 C4 H4A 126.2
Fe1 C4 H4A 123.4
C6 C5 C4 108.4(11)
C6 C5 Fe1 71.0(6)
C4 C5 Fe1 69.5(6)
C6 C5 H5A 125.8
C4 C5 H5A 125.8
Fe1 C5 H5A 125.2
C5 C6 C2 107.6(10)
C5 C6 Fe1 70.2(6)
C2 C6 Fe1 70.5(6)
C5 C6 H6A 126.2
C2 C6 H6A 126.2
Fe1 C6 H6A 124.7
N3 C7 N2 104.8(8)
N3 C7 Fe1 133.3(7)
N2 C7 Fe1 121.9(8)
C9 C8 N3 106.8(9)
C9 C8 H8A 126.6
N3 C8 H8A 126.6
C8 C9 N2 107.1(8)
C8 C9 H9A 126.5
N2 C9 H9A 126.5
N2 C10 C11 112.3(8)
N2 C10 H10A 109.1
C11 C10 H10A 109.1
N2 C10 H10B 109.1
C11 C10 H10B 109.1
H10A C10 H10B 107.9
C12 C11 N1 123.4(9)
C12 C11 C10 121.5(10)
N1 C11 C10 115.0(9)
C11 C12 C13 120.4(11)
C11 C12 H12A 119.8
C13 C12 H12A 119.8
C14 C13 C12 116.6(11)
C14 C13 H13A 121.7
C12 C13 H13A 121.7
C15 C14 C13 121.0(11)
C15 C14 H14A 119.5
C13 C14 H14A 119.5
C14 C15 N1 124.1(11)
C14 C15 H15A 118.0
N1 C15 H15A 118.0
N3 C16 H16A 109.5
N3 C16 H16B 109.5
H16A C16 H16B 109.5
N3 C16 H16C 109.5
H16A C16 H16C 109.5
H16B C16 H16C 109.5
O2 C17 Fe2 178.9(11)
C19 C18 C22 106.3(12)
C19 C18 Fe2 69.4(7)
C22 C18 Fe2 69.7(6)
C19 C18 H18A 126.8
C22 C18 H18A 126.8
Fe2 C18 H18A 125.7
C18 C19 C20 109.4(12)
C18 C19 Fe2 71.6(7)
C20 C19 Fe2 72.6(6)
C18 C19 H19A 125.3
C20 C19 H19A 125.3
Fe2 C19 H19A 122.1
C19 C20 C21 106.6(14)
C19 C20 Fe2 68.5(7)
C21 C20 Fe2 70.2(6)
C19 C20 H20A 126.7
C21 C20 H20A 126.7
Fe2 C20 H20A 126.1
C22 C21 C20 109.9(11)
C22 C21 Fe2 70.4(6)
C20 C21 Fe2 71.2(5)
C22 C21 H21A 125.0
C20 C21 H21A 125.0
Fe2 C21 H21A 125.0
C21 C22 C18 107.8(13)
C21 C22 Fe2 71.8(7)
C18 C22 Fe2 70.3(6)
C21 C22 H22A 126.1
C18 C22 H22A 126.1
Fe2 C22 H22A 123.4
N5 C23 N6 105.1(9)
N5 C23 Fe2 124.1(7)
N6 C23 Fe2 130.8(7)
C25 C24 N6 105.5(10)
C25 C24 H24A 127.3
N6 C24 H24A 127.3
C24 C25 N5 106.7(10)
C24 C25 H25A 126.7
N5 C25 H25A 126.7
N5 C26 C27 114.1(8)
N5 C26 H26A 108.7
C27 C26 H26A 108.7
N5 C26 H26B 108.7
C27 C26 H26B 108.7
H26A C26 H26B 107.6
N4 C27 C28 120.1(11)
N4 C27 C26 119.6(9)
C28 C27 C26 120.3(10)
C29 C28 C27 120.1(11)
C29 C28 H28A 120.0
C27 C28 H28A 120.0
C28 C29 C30 122.3(12)
C28 C29 H29A 118.9
C30 C29 H29A 118.9
C31 C30 C29 115.6(13)
C31 C30 H30A 122.2
C29 C30 H30A 122.2
C30 C31 N4 125.4(12)
C30 C31 H31A 117.3
N4 C31 H31A 117.3
N6 C32 H32A 109.5
N6 C32 H32B 109.5
H32A C32 H32B 109.5
N6 C32 H32C 109.5
H32A C32 H32C 109.5
H32B C32 H32C 109.5
C1 Fe1 C7 92.9(4)
C1 Fe1 N1 94.5(5)
C7 Fe1 N1 89.8(4)
C1 Fe1 C4 91.0(5)
C7 Fe1 C4 116.7(5)
N1 Fe1 C4 152.7(5)
C1 Fe1 C3 93.3(5)
C7 Fe1 C3 155.9(5)
N1 Fe1 C3 112.9(5)
C4 Fe1 C3 40.0(5)
C1 Fe1 C5 123.8(5)
C7 Fe1 C5 91.3(4)
N1 Fe1 C5 141.6(4)
C4 Fe1 C5 39.3(4)
C3 Fe1 C5 66.0(4)
C1 Fe1 C6 156.0(5)
C7 Fe1 C6 102.4(4)
N1 Fe1 C6 103.9(5)
C4 Fe1 C6 65.7(5)
C3 Fe1 C6 65.5(5)
C5 Fe1 C6 38.7(5)
C1 Fe1 C2 126.2(5)
C7 Fe1 C2 140.7(4)
N1 Fe1 C2 89.9(5)
C4 Fe1 C2 65.6(5)
C3 Fe1 C2 37.8(5)
C5 Fe1 C2 66.0(5)
C6 Fe1 C2 40.2(4)
C17 Fe2 C23 92.7(5)
C17 Fe2 N4 93.7(4)
C23 Fe2 N4 90.0(4)
C17 Fe2 C19 92.6(5)
C23 Fe2 C19 123.8(6)
N4 Fe2 C19 145.2(5)
C17 Fe2 C22 158.1(4)
C23 Fe2 C22 96.5(5)
N4 Fe2 C22 106.1(4)
C19 Fe2 C22 65.8(5)
C17 Fe2 C18 119.9(5)
C23 Fe2 C18 92.7(5)
N4 Fe2 C18 146.0(5)
C19 Fe2 C18 39.0(6)
C22 Fe2 C18 40.0(5)
C17 Fe2 C21 137.0(6)
C23 Fe2 C21 130.3(5)
N4 Fe2 C21 87.9(4)
C19 Fe2 C21 64.8(4)
C22 Fe2 C21 37.8(5)
C18 Fe2 C21 64.9(5)
C17 Fe2 C20 101.0(5)
C23 Fe2 C20 157.7(4)
N4 Fe2 C20 106.4(4)
C19 Fe2 C20 38.8(5)
C22 Fe2 C20 64.9(5)
C18 Fe2 C20 65.2(6)
C21 Fe2 C20 38.6(5)
C15 N1 C11 114.3(10)
C15 N1 Fe1 119.6(7)
C11 N1 Fe1 126.2(6)
C7 N2 C9 110.1(10)
C7 N2 C10 123.3(8)
C9 N2 C10 126.4(8)
C7 N3 C8 111.3(9)
C7 N3 C16 126.0(8)
C8 N3 C16 122.6(9)
C27 N4 C31 116.4(9)
C27 N4 Fe2 124.7(8)
C31 N4 Fe2 118.8(7)
C23 N5 C25 112.6(9)
C23 N5 C26 122.5(9)
C25 N5 C26 124.8(9)
C23 N6 C24 110.2(8)
C23 N6 C32 126.9(10)
C24 N6 C32 122.9(10)

loop_
_geom_bond_atom_site_label_1
_geom_bond_atom_site_label_2
_geom_bond_distance
C1 O1 1.165(13)
C1 Fe1 1.715(11)
C2 C3 1.356(19)
C2 C6 1.441(16)
C2 Fe1 2.105(11)
C2 H2A 0.9500
C3 C4 1.415(19)
C3 Fe1 2.080(10)
C3 H3A 0.9500
C4 C5 1.392(15)
C4 Fe1 2.058(11)
C4 H4A 0.9500
C5 C6 1.383(19)
C5 Fe1 2.080(10)
C5 H5A 0.9500
C6 Fe1 2.090(10)
C6 H6A 0.9500
C7 N3 1.323(14)
C7 N2 1.351(13)
C7 Fe1 1.934(9)
C8 C9 1.311(14)
C8 N3 1.387(11)
C8 H8A 0.9500
C9 N2 1.388(12)
C9 H9A 0.9500
C10 N2 1.440(15)
C10 C11 1.525(13)
C10 H10A 0.9900
C10 H10B 0.9900
C11 C12 1.332(17)
C11 N1 1.381(13)
C12 C13 1.396(16)
C12 H12A 0.9500
C13 C14 1.362(17)
C13 H13A 0.9500
C14 C15 1.337(17)
C14 H14A 0.9500
C15 N1 1.360(12)
C15 H15A 0.9500
C16 N3 1.434(15)
C16 H16A 0.9800
C16 H16B 0.9800
C16 H16C 0.9800
C17 O2 1.135(12)
C17 Fe2 1.741(11)
C18 C19 1.39(2)
C18 C22 1.434(18)
C18 Fe2 2.100(11)
C18 H18A 0.9500
C19 C20 1.395(19)
C19 Fe2 2.071(11)
C19 H19A 0.9500
C20 C21 1.401(17)
C20 Fe2 2.124(10)
C20 H20A 0.9500
C21 C22 1.36(2)
C21 Fe2 2.110(9)
C21 H21A 0.9500
C22 Fe2 2.092(10)
C22 H22A 0.9500
C23 N5 1.332(13)
C23 N6 1.348(13)
C23 Fe2 1.927(10)
C24 C25 1.357(15)
C24 N6 1.415(16)
C24 H24A 0.9500
C25 N5 1.364(15)
C25 H25A 0.9500
C26 N5 1.465(13)
C26 C27 1.481(16)
C26 H26A 0.9900
C26 H26B 0.9900
C27 N4 1.355(14)
C27 C28 1.381(14)
C28 C29 1.327(19)
C28 H28A 0.9500
C29 C30 1.375(19)
C29 H29A 0.9500
C30 C31 1.328(15)
C30 H30A 0.9500
C31 N4 1.378(16)
C31 H31A 0.9500
C32 N6 1.426(13)
C32 H32A 0.9800
C32 H32B 0.9800
C32 H32C 0.9800
Fe1 N1 1.974(9)
Fe2 N4 1.962(8)

loop_
_geom_torsion_atom_site_label_1
_geom_torsion_atom_site_label_2
_geom_torsion_atom_site_label_3
_geom_torsion_atom_site_label_4
_geom_torsion
C6 C2 C3 C4 0.0(12)
Fe1 C2 C3 C4 -59.6(7)
C6 C2 C3 Fe1 59.5(7)
C2 C3 C4 C5 -0.7(12)
Fe1 C3 C4 C5 -62.1(7)
C2 C3 C4 Fe1 61.4(8)
C3 C4 C5 C6 1.1(12)
Fe1 C4 C5 C6 -60.7(8)
C3 C4 C5 Fe1 61.8(7)
C4 C5 C6 C2 -1.2(12)
Fe1 C5 C6 C2 -60.9(7)
C4 C5 C6 Fe1 59.7(7)
C3 C2 C6 C5 0.8(12)
Fe1 C2 C6 C5 60.7(7)
C3 C2 C6 Fe1 -60.0(7)
N3 C8 C9 N2 -0.7(11)
N2 C10 C11 C12 129.9(10)
N2 C10 C11 N1 -50.0(11)
N1 C11 C12 C13 -1.9(17)
C10 C11 C12 C13 178.2(10)
C11 C12 C13 C14 -2.1(18)
C12 C13 C14 C15 3.3(19)
C13 C14 C15 N1 0(2)
C22 C18 C19 C20 -3.0(11)
Fe2 C18 C19 C20 -63.2(7)
C22 C18 C19 Fe2 60.2(7)
C18 C19 C20 C21 2.4(11)
Fe2 C19 C20 C21 -60.2(7)
C18 C19 C20 Fe2 62.6(8)
C19 C20 C21 C22 -0.8(11)
Fe2 C20 C21 C22 -60.0(7)
C19 C20 C21 Fe2 59.1(7)
C20 C21 C22 C18 -1.0(10)
Fe2 C21 C22 C18 -61.5(6)
C20 C21 C22 Fe2 60.5(7)
C19 C18 C22 C21 2.4(11)
Fe2 C18 C22 C21 62.4(7)
C19 C18 C22 Fe2 -60.0(7)
N6 C24 C25 N5 -1.2(11)
N5 C26 C27 N4 42.7(10)
N5 C26 C27 C28 -138.5(8)
N4 C27 C28 C29 1.8(12)
C26 C27 C28 C29 -177.0(9)
C27 C28 C29 C30 -0.2(15)
C28 C29 C30 C31 -2.7(15)
C29 C30 C31 N4 4.4(15)
O1 C1 Fe1 C7 -100(8)
O1 C1 Fe1 N1 170(8)
O1 C1 Fe1 C4 17(8)
O1 C1 Fe1 C3 57(8)
O1 C1 Fe1 C5 -6(9)
O1 C1 Fe1 C6 30(9)
O1 C1 Fe1 C2 77(9)
N3 C7 Fe1 C1 52.0(9)
N2 C7 Fe1 C1 -124.2(8)
N3 C7 Fe1 N1 146.5(9)
N2 C7 Fe1 N1 -29.7(7)
N3 C7 Fe1 C4 -40.6(10)
N2 C7 Fe1 C4 143.3(7)
N3 C7 Fe1 C3 -52.8(16)
N2 C7 Fe1 C3 131.0(12)
N3 C7 Fe1 C5 -71.9(9)
N2 C7 Fe1 C5 111.9(7)
N3 C7 Fe1 C6 -109.4(9)
N2 C7 Fe1 C6 74.5(8)
N3 C7 Fe1 C2 -123.9(10)
N2 C7 Fe1 C2 59.9(11)
C5 C4 Fe1 C1 -148.9(8)
C3 C4 Fe1 C1 94.0(8)
C5 C4 Fe1 C7 -55.1(9)
C3 C4 Fe1 C7 -172.3(7)
C5 C4 Fe1 N1 109.4(10)
C3 C4 Fe1 N1 -7.7(12)
C5 C4 Fe1 C3 117.1(11)
C3 C4 Fe1 C5 -117.1(11)
C5 C4 Fe1 C6 36.9(7)
C3 C4 Fe1 C6 -80.2(8)
C5 C4 Fe1 C2 81.2(8)
C3 C4 Fe1 C2 -35.9(7)
C2 C3 Fe1 C1 153.1(8)
C4 C3 Fe1 C1 -87.6(8)
C2 C3 Fe1 C7 -102.2(14)
C4 C3 Fe1 C7 17.2(16)
C2 C3 Fe1 N1 56.8(8)
C4 C3 Fe1 N1 176.2(6)
C2 C3 Fe1 C4 -119.3(10)
C2 C3 Fe1 C5 -81.2(8)
C4 C3 Fe1 C5 38.1(7)
C2 C3 Fe1 C6 -38.5(8)
C4 C3 Fe1 C6 80.8(8)
C4 C3 Fe1 C2 119.3(10)
C6 C5 Fe1 C1 157.4(7)
C4 C5 Fe1 C1 38.4(9)
C6 C5 Fe1 C7 -108.2(7)
C4 C5 Fe1 C7 132.8(8)
C6 C5 Fe1 N1 -16.9(10)
C4 C5 Fe1 N1 -135.8(8)
C6 C5 Fe1 C4 118.9(10)
C6 C5 Fe1 C3 80.2(8)
C4 C5 Fe1 C3 -38.8(8)
C4 C5 Fe1 C6 -118.9(10)
C6 C5 Fe1 C2 38.6(7)
C4 C5 Fe1 C2 -80.3(8)
C5 C6 Fe1 C1 -51.9(15)
C2 C6 Fe1 C1 65.9(16)
C5 C6 Fe1 C7 76.4(7)
C2 C6 Fe1 C7 -165.7(8)
C5 C6 Fe1 N1 169.3(6)
C2 C6 Fe1 N1 -72.8(8)
C5 C6 Fe1 C4 -37.5(7)
C2 C6 Fe1 C4 80.4(8)
C5 C6 Fe1 C3 -81.6(8)
C2 C6 Fe1 C3 36.3(8)
C2 C6 Fe1 C5 117.9(10)
C5 C6 Fe1 C2 -117.9(10)
C3 C2 Fe1 C1 -34.1(11)
C6 C2 Fe1 C1 -152.6(8)
C3 C2 Fe1 C7 140.9(8)
C6 C2 Fe1 C7 22.4(12)
C3 C2 Fe1 N1 -129.5(8)
C6 C2 Fe1 N1 111.9(8)
C3 C2 Fe1 C4 37.9(8)
C6 C2 Fe1 C4 -80.6(8)
C6 C2 Fe1 C3 -118.5(12)
C3 C2 Fe1 C5 81.2(8)
C6 C2 Fe1 C5 -37.3(7)
C3 C2 Fe1 C6 118.5(12)
O2 C17 Fe2 C23 8(46)
O2 C17 Fe2 N4 98(46)
O2 C17 Fe2 C19 -116(46)
O2 C17 Fe2 C22 -107(46)
O2 C17 Fe2 C18 -87(46)
O2 C17 Fe2 C21 -171(100)
O2 C17 Fe2 C20 -154(46)
N5 C23 Fe2 C17 122.4(8)
N6 C23 Fe2 C17 -56.8(9)
N5 C23 Fe2 N4 28.7(7)
N6 C23 Fe2 N4 -150.6(8)
N5 C23 Fe2 C19 -142.6(8)
N6 C23 Fe2 C19 38.1(10)
N5 C23 Fe2 C22 -77.4(8)
N6 C23 Fe2 C22 103.3(9)
N5 C23 Fe2 C18 -117.4(8)
N6 C23 Fe2 C18 63.3(9)
N5 C23 Fe2 C21 -58.6(9)
N6 C23 Fe2 C21 122.1(8)
N5 C23 Fe2 C20 -109.4(11)
N6 C23 Fe2 C20 71.3(14)
C18 C19 Fe2 C17 137.5(8)
C20 C19 Fe2 C17 -104.4(9)
C18 C19 Fe2 C23 42.5(9)
C20 C19 Fe2 C23 160.6(7)
C18 C19 Fe2 N4 -122.2(10)
C20 C19 Fe2 N4 -4.1(14)
C18 C19 Fe2 C22 -38.7(7)
C20 C19 Fe2 C22 79.3(8)
C20 C19 Fe2 C18 118.1(10)
C18 C19 Fe2 C21 -80.5(8)
C20 C19 Fe2 C21 37.6(8)
C18 C19 Fe2 C20 -118.1(10)
C21 C22 Fe2 C17 -89.5(17)
C18 C22 Fe2 C17 28(2)
C21 C22 Fe2 C23 156.2(7)
C18 C22 Fe2 C23 -86.5(9)
C21 C22 Fe2 N4 64.4(8)
C18 C22 Fe2 N4 -178.3(9)
C21 C22 Fe2 C19 -79.5(9)
C18 C22 Fe2 C19 37.8(9)
C21 C22 Fe2 C18 -117.3(12)
C18 C22 Fe2 C21 117.3(12)
C21 C22 Fe2 C20 -36.6(7)
C18 C22 Fe2 C20 80.7(9)
C19 C18 Fe2 C17 -51.1(9)
C22 C18 Fe2 C17 -168.4(8)
C19 C18 Fe2 C23 -145.8(7)
C22 C18 Fe2 C23 96.9(9)
C19 C18 Fe2 N4 120.2(11)
C22 C18 Fe2 N4 2.9(15)
C22 C18 Fe2 C19 -117.3(11)
C19 C18 Fe2 C22 117.3(11)
C19 C18 Fe2 C21 80.4(9)
C22 C18 Fe2 C21 -37.0(8)
C19 C18 Fe2 C20 37.5(7)
C22 C18 Fe2 C20 -79.8(8)
C22 C21 Fe2 C17 146.9(8)
C20 C21 Fe2 C17 26.7(11)
C22 C21 Fe2 C23 -31.6(9)
C20 C21 Fe2 C23 -151.9(7)
C22 C21 Fe2 N4 -119.9(8)
C20 C21 Fe2 N4 119.9(8)
C22 C21 Fe2 C19 82.4(9)
C20 C21 Fe2 C19 -37.8(9)
C20 C21 Fe2 C22 -120.2(10)
C22 C21 Fe2 C18 39.1(8)
C20 C21 Fe2 C18 -81.1(9)
C22 C21 Fe2 C20 120.2(10)
C19 C20 Fe2 C17 80.3(9)
C21 C20 Fe2 C17 -161.8(8)
C19 C20 Fe2 C23 -46.6(15)
C21 C20 Fe2 C23 71.3(14)
C19 C20 Fe2 N4 177.6(8)
C21 C20 Fe2 N4 -64.6(8)
C21 C20 Fe2 C19 117.9(12)
C19 C20 Fe2 C22 -82.1(9)
C21 C20 Fe2 C22 35.8(7)
C19 C20 Fe2 C18 -37.7(8)
C21 C20 Fe2 C18 80.1(9)
C19 C20 Fe2 C21 -117.9(12)
C14 C15 N1 C11 -3.4(16)
C14 C15 N1 Fe1 178.4(10)
C12 C11 N1 C15 4.6(14)
C10 C11 N1 C15 -175.5(8)
C12 C11 N1 Fe1 -177.4(8)
C10 C11 N1 Fe1 2.5(12)
C1 Fe1 N1 C15 -57.1(8)
C7 Fe1 N1 C15 -150.0(8)
C4 Fe1 N1 C15 43.8(12)
C3 Fe1 N1 C15 38.4(9)
C5 Fe1 N1 C15 118.1(8)
C6 Fe1 N1 C15 107.3(8)
C2 Fe1 N1 C15 69.3(8)
C1 Fe1 N1 C11 125.0(8)
C7 Fe1 N1 C11 32.1(8)
C4 Fe1 N1 C11 -134.1(9)
C3 Fe1 N1 C11 -139.5(8)
C5 Fe1 N1 C11 -59.8(10)
C6 Fe1 N1 C11 -70.6(8)
C2 Fe1 N1 C11 -108.6(8)
N3 C7 N2 C9 -0.1(9)
Fe1 C7 N2 C9 177.1(6)
N3 C7 N2 C10 175.2(7)
Fe1 C7 N2 C10 -7.7(11)
C8 C9 N2 C7 0.5(11)
C8 C9 N2 C10 -174.6(8)
C11 C10 N2 C7 55.3(11)
C11 C10 N2 C9 -130.2(9)
N2 C7 N3 C8 -0.4(9)
Fe1 C7 N3 C8 -177.0(7)
N2 C7 N3 C16 -177.1(8)
Fe1 C7 N3 C16 6.2(14)
C9 C8 N3 C7 0.7(11)
C9 C8 N3 C16 177.6(9)
C28 C27 N4 C31 -0.4(11)
C26 C27 N4 C31 178.4(8)
C28 C27 N4 Fe2 -177.3(6)
C26 C27 N4 Fe2 1.6(10)
C30 C31 N4 C27 -2.9(13)
C30 C31 N4 Fe2 174.2(7)
C17 Fe2 N4 C27 -124.7(7)
C23 Fe2 N4 C27 -32.0(7)
C19 Fe2 N4 C27 135.3(10)
C22 Fe2 N4 C27 64.7(8)
C18 Fe2 N4 C27 62.8(13)
C21 Fe2 N4 C27 98.3(8)
C20 Fe2 N4 C27 132.6(7)
C17 Fe2 N4 C31 58.5(8)
C23 Fe2 N4 C31 151.2(7)
C19 Fe2 N4 C31 -41.5(11)
C22 Fe2 N4 C31 -112.1(8)
C18 Fe2 N4 C31 -114.0(11)
C21 Fe2 N4 C31 -78.5(8)
C20 Fe2 N4 C31 -44.2(8)
N6 C23 N5 C25 -0.3(10)
Fe2 C23 N5 C25 -179.7(6)
N6 C23 N5 C26 -175.6(8)
Fe2 C23 N5 C26 5.0(12)
C24 C25 N5 C23 1.0(11)
C24 C25 N5 C26 176.1(8)
C27 C26 N5 C23 -47.3(11)
C27 C26 N5 C25 138.0(9)
N5 C23 N6 C24 -0.5(10)
Fe2 C23 N6 C24 178.9(7)
N5 C23 N6 C32 177.2(9)
Fe2 C23 N6 C32 -3.4(14)
C25 C24 N6 C23 1.1(11)
C25 C24 N6 C32 -176.8(9)
